data_2223351
loop_
_publ_author_name
'Gao, Jin-Sheng'
'Liu, Ying'
'Zhang, Shuang'
'Zuo, Dian-Fa'
'Hou, Guang-Feng'

_publ_section_title
;
 1,4-Bis(pyridin-3-ylmethoxy)benzene
;
_journal_coeditor_code CV2613
_journal_issue 10
_journal_name_full 'Acta Crystallographica Section E'
_journal_page_first o2457
_journal_paper_doi 10.1107/S1600536809036265
_journal_volume 65
_journal_year 2009
_chemical_formula_iupac 'C18 H16 N2 O2'
_chemical_formula_moiety 'C18 H16 N2 O2'
_chemical_formula_sum 'C18 H16 N2 O2'
_chemical_formula_weight 292.33
_chemical_name_systematic
;
1,4-Bis(pyridin-3-ylmethoxy)benzene
;
_space_group_IT_number 14
_symmetry_cell_setting monoclinic
_symmetry_space_group_name_Hall '-P 2ybc'
_symmetry_space_group_name_H-M 'P 1 21/c 1'
_atom_sites_solution_hydrogens geom
_atom_sites_solution_primary direct
_atom_sites_solution_secondary difmap
_audit_creation_method SHELXL-97
_cell_angle_alpha 90.00
_cell_angle_beta 90.60(3)
_cell_angle_gamma 90.00
_cell_formula_units_Z 2
_cell_length_a 6.852(5)
_cell_length_b 5.688(3)
_cell_length_c 18.861(12)
_cell_measurement_reflns_used 4889
_cell_measurement_temperature 291(2)
_cell_measurement_theta_max 27.49
_cell_measurement_theta_min 3.66
_cell_volume 735.1(8)
_computing_cell_refinement 'RAPID-AUTO (Rigaku, 1998)'
_computing_data_collection 'RAPID-AUTO (Rigaku, 1998)'
_computing_data_reduction 'CrystalClear (Rigaku/MSC, 2002)'
_computing_molecular_graphics 'SHELXTL (Sheldrick, 2008)'
_computing_publication_material 'SHELXL97 (Sheldrick, 2008)'
_computing_structure_refinement 'SHELXL97 (Sheldrick, 2008)'
_computing_structure_solution 'SHELXS97 (Sheldrick, 2008)'
_diffrn_ambient_temperature 291(2)
_diffrn_measured_fraction_theta_full 0.999
_diffrn_measured_fraction_theta_max 0.999
_diffrn_measurement_device_type 'Rigaku RAXIS-RAPID'
_diffrn_measurement_method '\w scan'
_diffrn_radiation_monochromator graphite
_diffrn_radiation_source 'fine-focus sealed tube'
_diffrn_radiation_type MoK\a
_diffrn_radiation_wavelength 0.71073
_diffrn_reflns_av_R_equivalents 0.0301
_diffrn_reflns_av_sigmaI/netI 0.0282
_diffrn_reflns_limit_h_max 8
_diffrn_reflns_limit_h_min -8
_diffrn_reflns_limit_k_max 7
_diffrn_reflns_limit_k_min -6
_diffrn_reflns_limit_l_max 24
_diffrn_reflns_limit_l_min -24
_diffrn_reflns_number 6855
_diffrn_reflns_theta_full 27.48
_diffrn_reflns_theta_max 27.48
_diffrn_reflns_theta_min 3.66
_diffrn_standards_decay_% 0
_diffrn_standards_interval_count 0
_diffrn_standards_interval_time 0
_diffrn_standards_number 0
_exptl_absorpt_coefficient_mu 0.087
_exptl_absorpt_correction_T_max 0.9839
_exptl_absorpt_correction_T_min 0.9812
_exptl_absorpt_correction_type multi-scan
_exptl_absorpt_process_details '(ABSCOR; Higashi, 1995)'
_exptl_crystal_colour colourless
_exptl_crystal_density_diffrn 1.321
_exptl_crystal_density_method 'not measured'
_exptl_crystal_description block
_exptl_crystal_F_000 308
_exptl_crystal_size_max 0.22
_exptl_crystal_size_mid 0.20
_exptl_crystal_size_min 0.19
_refine_diff_density_max 0.236
_refine_diff_density_min -0.142
_refine_ls_extinction_method none
_refine_ls_goodness_of_fit_ref 1.085
_refine_ls_hydrogen_treatment constr
_refine_ls_matrix_type full
_refine_ls_number_parameters 100
_refine_ls_number_reflns 1684
_refine_ls_number_restraints 0
_refine_ls_restrained_S_all 1.085
_refine_ls_R_factor_all 0.0590
_refine_ls_R_factor_gt 0.0408
_refine_ls_shift/su_max 0.000
_refine_ls_shift/su_mean 0.000
_refine_ls_structure_factor_coef Fsqd
_refine_ls_weighting_details 'calc w=1/[\s^2^(Fo^2^)+(0.0606P)^2^+0.0635P] where P=(Fo^2^+2Fc^2^)/3'
_refine_ls_weighting_scheme calc
_refine_ls_wR_factor_gt 0.1077
_refine_ls_wR_factor_ref 0.1179
_reflns_number_gt 1213
_reflns_number_total 1684
_reflns_threshold_expression I>2\s(I)
_cod_data_source_file cv2613.cif
_cod_data_source_block I
_cod_original_cell_volume 735.0(8)
_cod_original_sg_symbol_H-M 'P 21/c'
_cod_database_code 2223351
_cod_database_fobs_code 2223351

loop_
_symmetry_equiv_pos_as_xyz
'x, y, z'
'-x, y+1/2, -z+1/2'
'-x, -y, -z'
'x, -y-1/2, z-1/2'

loop_
_atom_site_type_symbol
_atom_site_label
_atom_site_fract_x
_atom_site_fract_y
_atom_site_fract_z
_atom_site_U_iso_or_equiv
_atom_site_adp_type
_atom_site_calc_flag
_atom_site_refinement_flags
_atom_site_occupancy
_atom_site_disorder_assembly
_atom_site_disorder_group
C C1 0.8460(2) -0.0288(3) 0.20865(8) 0.0485(4) Uani d . 1 . .
H H1 0.9650 -0.0611 0.2307 0.058 Uiso calc R 1 . .
C C2 0.7721(2) -0.1906(3) 0.16191(8) 0.0530(4) Uani d . 1 . .
H H2 0.8404 -0.3281 0.1524 0.064 Uiso calc R 1 . .
C C3 0.5951(2) -0.1469(3) 0.12921(8) 0.0484(4) Uani d . 1 . .
H H3 0.5422 -0.2545 0.0972 0.058 Uiso calc R 1 . .
C C4 0.49744(18) 0.0588(2) 0.14460(7) 0.0367(3) Uani d . 1 . .
C C5 0.5857(2) 0.2119(3) 0.19208(7) 0.0428(4) Uani d . 1 . .
H H5 0.5213 0.3517 0.2022 0.051 Uiso calc R 1 . .
C C6 0.30072(19) 0.1158(3) 0.11378(7) 0.0433(4) Uani d . 1 . .
H H6A 0.2437 -0.0233 0.0922 0.052 Uiso calc R 1 . .
H H6B 0.2144 0.1704 0.1507 0.052 Uiso calc R 1 . .
C C7 0.15874(17) 0.3913(2) 0.03246(7) 0.0368(3) Uani d . 1 . .
C C8 -0.02824(18) 0.3034(3) 0.04198(7) 0.0408(3) Uani d . 1 . .
H H8 -0.0477 0.1710 0.0700 0.049 Uiso calc R 1 . .
C C9 -0.18583(18) 0.4142(3) 0.00955(7) 0.0408(3) Uani d . 1 . .
H H9 -0.3112 0.3563 0.0163 0.049 Uiso calc R 1 . .
N N1 0.75686(17) 0.1729(2) 0.22431(7) 0.0510(4) Uani d . 1 . .
O O1 0.32526(13) 0.29466(19) 0.06180(5) 0.0509(3) Uani d . 1 . .

loop_
_atom_site_aniso_label
_atom_site_aniso_U_11
_atom_site_aniso_U_22
_atom_site_aniso_U_33
_atom_site_aniso_U_12
_atom_site_aniso_U_13
_atom_site_aniso_U_23
C1 0.0308(7) 0.0572(9) 0.0571(9) 0.0002(6) -0.0101(6) 0.0171(7)
C2 0.0439(9) 0.0449(8) 0.0700(10) 0.0117(7) -0.0063(7) 0.0064(8)
C3 0.0487(8) 0.0432(8) 0.0532(8) 0.0035(7) -0.0108(6) -0.0038(7)
C4 0.0308(6) 0.0395(7) 0.0396(7) -0.0005(5) -0.0056(5) 0.0083(6)
C5 0.0371(7) 0.0388(7) 0.0525(8) 0.0016(6) -0.0069(6) 0.0008(6)
C6 0.0334(7) 0.0482(8) 0.0482(8) -0.0010(6) -0.0093(6) 0.0109(6)
C7 0.0264(6) 0.0465(8) 0.0374(6) 0.0056(5) -0.0046(5) 0.0038(6)
C8 0.0308(7) 0.0475(8) 0.0438(7) -0.0007(6) -0.0045(5) 0.0111(6)
C9 0.0250(6) 0.0530(8) 0.0444(7) -0.0016(6) -0.0030(5) 0.0073(6)
N1 0.0394(7) 0.0538(8) 0.0596(8) -0.0056(6) -0.0145(6) 0.0004(6)
O1 0.0269(5) 0.0683(7) 0.0573(6) 0.0058(4) -0.0048(4) 0.0267(5)

loop_
_atom_type_symbol
_atom_type_description
_atom_type_scat_dispersion_real
_atom_type_scat_dispersion_imag
_atom_type_scat_source
C C 0.0033 0.0016 'International Tables Vol C Tables 4.2.6.8 and 6.1.1.4'
H H 0.0000 0.0000 'International Tables Vol C Tables 4.2.6.8 and 6.1.1.4'
N N 0.0061 0.0033 'International Tables Vol C Tables 4.2.6.8 and 6.1.1.4'
O O 0.0106 0.0060 'International Tables Vol C Tables 4.2.6.8 and 6.1.1.4'

loop_
_geom_angle_atom_site_label_1
_geom_angle_atom_site_label_2
_geom_angle_atom_site_label_3
_geom_angle_site_symmetry_1
_geom_angle_site_symmetry_3
_geom_angle
_geom_angle_publ_flag
N1 C1 C2 . . 123.64(13) ?
N1 C1 H1 . . 118.2 ?
C2 C1 H1 . . 118.2 ?
C1 C2 C3 . . 119.03(14) ?
C1 C2 H2 . . 120.5 ?
C3 C2 H2 . . 120.5 ?
C2 C3 C4 . . 119.04(14) ?
C2 C3 H3 . . 120.5 ?
C4 C3 H3 . . 120.5 ?
C3 C4 C5 . . 117.37(13) ?
C3 C4 C6 . . 122.56(13) ?
C5 C4 C6 . . 120.04(13) ?
N1 C5 C4 . . 124.50(14) ?
N1 C5 H5 . . 117.7 ?
C4 C5 H5 . . 117.7 ?
O1 C6 C4 . . 108.04(11) ?
O1 C6 H6A . . 110.1 ?
C4 C6 H6A . . 110.1 ?
O1 C6 H6B . . 110.1 ?
C4 C6 H6B . . 110.1 ?
H6A C6 H6B . . 108.4 ?
C9 C7 O1 3_565 . 115.88(11) ?
C9 C7 C8 3_565 . 119.64(12) ?
O1 C7 C8 . . 124.47(13) ?
C9 C8 C7 . . 119.64(14) ?
C9 C8 H8 . . 120.2 ?
C7 C8 H8 . . 120.2 ?
C7 C9 C8 3_565 . 120.71(12) ?
C7 C9 H9 3_565 . 119.6 ?
C8 C9 H9 . . 119.6 ?
C5 N1 C1 . . 116.41(13) ?
C7 O1 C6 . . 117.28(10) ?

loop_
_geom_bond_atom_site_label_1
_geom_bond_atom_site_label_2
_geom_bond_site_symmetry_2
_geom_bond_distance
_geom_bond_publ_flag
C1 N1 . 1.334(2) ?
C1 C2 . 1.368(2) ?
C1 H1 . 0.9300 ?
C2 C3 . 1.378(2) ?
C2 H2 . 0.9300 ?
C3 C4 . 1.380(2) ?
C3 H3 . 0.9300 ?
C4 C5 . 1.3839(19) ?
C4 C6 . 1.4979(19) ?
C5 N1 . 1.3336(19) ?
C5 H5 . 0.9300 ?
C6 O1 . 1.4239(17) ?
C6 H6A . 0.9700 ?
C6 H6B . 0.9700 ?
C7 C9 3_565 1.374(2) ?
C7 O1 . 1.3773(17) ?
C7 C8 . 1.389(2) ?
C8 C9 . 1.3869(19) ?
C8 H8 . 0.9300 ?
C9 C7 3_565 1.374(2) ?
C9 H9 . 0.9300 ?

loop_
_geom_hbond_atom_site_label_D
_geom_hbond_atom_site_label_H
_geom_hbond_atom_site_label_A
_geom_hbond_site_symmetry_A
_geom_hbond_distance_DH
_geom_hbond_distance_HA
_geom_hbond_distance_DA
_geom_hbond_angle_DHA
C1 H1 N1 2_745 0.93 2.57 3.437(3) 155.2
